data_1563294
loop_
_publ_author_name
'Jin, Juan'
'Wu, Di'
'Jia, Ming-Jun'
'Peng, Yu'
'Yu, Jie-Hui'
'Wang, Yu-Chang'
'Xu, Ji-Qing'

_publ_section_title
;
 New 4,5-dichlorophthalhydrazidate-bridged chained coordination polymers
;
_journal_issue 3
_journal_name_full 'Journal of Solid State Chemistry'
_journal_page_first 667
_journal_page_last 674
_journal_paper_doi 10.1016/j.jssc.2011.01.034
_journal_volume 184
_journal_year 2011
_chemical_formula_sum 'C8 H4 Cl2 N2 O2'
_chemical_formula_weight 231.03
_space_group_IT_number 14
_space_group_name_Hall '-P 2ybc'
_space_group_name_H-M_alt 'P 1 21/c 1'
_symmetry_cell_setting monoclinic
_symmetry_space_group_name_H-M 'P 1 21/c 1'
_atom_sites_solution_hydrogens geom
_atom_sites_solution_primary direct
_atom_sites_solution_secondary difmap
_audit_creation_method SHELXL-97
_cell_angle_alpha 90.00
_cell_angle_beta 99.67(3)
_cell_angle_gamma 90.00
_cell_formula_units_Z 4
_cell_length_a 7.1815(14)
_cell_length_b 9.0468(18)
_cell_length_c 13.524(3)
_cell_measurement_temperature 293(2)
_cell_volume 866.2(3)
_computing_cell_refinement PROCESS-AUTO
_computing_data_collection PROCESS-AUTO
_computing_data_reduction PROCESS-AUTO
_computing_structure_refinement 'SHELXL-97 (Sheldrick, 1997)'
_computing_structure_solution 'SHELXS-97 (Sheldrick, 1990)'
_diffrn_ambient_temperature 293(2)
_diffrn_detector_area_resol_mean 10.0
_diffrn_measured_fraction_theta_full 0.970
_diffrn_measured_fraction_theta_max 0.970
_diffrn_measurement_device_type 'Rigaku RAXIS-RAPID'
_diffrn_radiation_monochromator graphite
_diffrn_radiation_source 'fine-focus sealed tube'
_diffrn_radiation_type MoK\a
_diffrn_radiation_wavelength 0.71073
_diffrn_reflns_av_R_equivalents 0.0366
_diffrn_reflns_av_sigmaI/netI 0.0301
_diffrn_reflns_limit_h_max 8
_diffrn_reflns_limit_h_min -9
_diffrn_reflns_limit_k_max 11
_diffrn_reflns_limit_k_min -11
_diffrn_reflns_limit_l_max 17
_diffrn_reflns_limit_l_min -17
_diffrn_reflns_number 8035
_diffrn_reflns_theta_full 27.47
_diffrn_reflns_theta_max 27.47
_diffrn_reflns_theta_min 3.65
_diffrn_standards_decay_% 0
_diffrn_standards_interval_count 0
_diffrn_standards_number 0
_exptl_absorpt_coefficient_mu 0.718
_exptl_absorpt_correction_T_max 0.94
_exptl_absorpt_correction_T_min 0.92
_exptl_absorpt_correction_type empirical
_exptl_crystal_colour yellow
_exptl_crystal_density_diffrn 1.772
_exptl_crystal_density_method 'not measured'
_exptl_crystal_description block
_exptl_crystal_F_000 464
_exptl_crystal_size_max 0.1
_exptl_crystal_size_mid 0.1
_exptl_crystal_size_min 0.1
_refine_diff_density_max 0.998
_refine_diff_density_min -0.406
_refine_diff_density_rms 0.103
_refine_ls_extinction_method none
_refine_ls_goodness_of_fit_ref 1.039
_refine_ls_hydrogen_treatment mixed
_refine_ls_matrix_type full
_refine_ls_number_parameters 139
_refine_ls_number_reflns 1927
_refine_ls_number_restraints 0
_refine_ls_restrained_S_all 1.039
_refine_ls_R_factor_all 0.0800
_refine_ls_R_factor_gt 0.0641
_refine_ls_shift/su_max 0.000
_refine_ls_shift/su_mean 0.000
_refine_ls_structure_factor_coef Fsqd
_refine_ls_weighting_details 'calc w=1/[\s^2^(Fo^2^)+(0.1084P)^2^+0.5291P] where P=(Fo^2^+2Fc^2^)/3'
_refine_ls_weighting_scheme calc
_refine_ls_wR_factor_gt 0.1731
_refine_ls_wR_factor_ref 0.1834
_reflns_number_gt 1439
_reflns_number_total 1927
_reflns_threshold_expression >2sigma(I)
_cod_data_source_file JSSC-2011-184-667.cif
_cod_data_source_block 6
_cod_original_sg_symbol_H-M P2(1)/c
_cod_database_code 1563294

loop_
_symmetry_equiv_pos_as_xyz
'x, y, z'
'-x, y+1/2, -z+1/2'
'-x, -y, -z'
'x, -y-1/2, z-1/2'

loop_
_atom_site_label
_atom_site_type_symbol
_atom_site_fract_x
_atom_site_fract_y
_atom_site_fract_z
_atom_site_U_iso_or_equiv
_atom_site_adp_type
_atom_site_occupancy
_atom_site_symmetry_multiplicity
_atom_site_calc_flag
_atom_site_refinement_flags
_atom_site_disorder_assembly
_atom_site_disorder_group
C1 C 0.2154(5) 0.0891(3) 1.0231(3) 0.0393(7) Uani 1 1 d . . .
C2 C 0.2807(4) -0.0573(3) 1.0362(2) 0.0326(6) Uani 1 1 d . . .
C3 C 0.3028(4) -0.1417(3) 0.9531(2) 0.0311(6) Uani 1 1 d . . .
C4 C 0.2602(5) -0.0825(3) 0.8555(2) 0.0386(7) Uani 1 1 d . . .
C5 C 0.1969(5) 0.0620(4) 0.8446(2) 0.0423(7) Uani 1 1 d . . .
C6 C 0.1755(4) 0.1482(3) 0.9274(3) 0.0434(8) Uani 1 1 d . . .
C7 C 0.3277(4) -0.1244(3) 1.1339(2) 0.0364(6) Uani 1 1 d . . .
C8 C 0.3766(4) -0.2921(3) 0.9683(2) 0.0315(6) Uani 1 1 d . . .
N1 N 0.3905(4) -0.2569(3) 1.14918(17) 0.0367(6) Uani 1 1 d . . .
N2 N 0.4116(4) -0.3369(3) 1.06470(18) 0.0347(6) Uani 1 1 d . . .
H2A H 0.4519 -0.4261 1.0749 0.042 Uiso 1 1 calc R . .
O1 O 0.2996(4) -0.0398(3) 1.21154(19) 0.0505(6) Uani 1 1 d . . .
O2 O 0.4102(4) -0.3760(2) 0.90077(16) 0.0439(6) Uani 1 1 d . . .
Cl1 Cl 0.14655(17) 0.13128(12) 0.72285(8) 0.0679(4) Uani 1 1 d . . .
Cl2 Cl 0.09739(15) 0.32818(11) 0.91494(10) 0.0710(4) Uani 1 1 d . . .
H3 H 0.196(6) 0.137(4) 1.068(3) 0.044(11) Uiso 1 1 d . . .
H1 H 0.285(6) -0.138(5) 0.799(3) 0.058(12) Uiso 1 1 d . . .
H4 H 0.332(6) -0.083(5) 1.257(4) 0.048(12) Uiso 1 1 d . . .

loop_
_atom_site_aniso_label
_atom_site_aniso_U_11
_atom_site_aniso_U_22
_atom_site_aniso_U_33
_atom_site_aniso_U_23
_atom_site_aniso_U_13
_atom_site_aniso_U_12
C1 0.0397(16) 0.0294(14) 0.0498(18) -0.0023(14) 0.0099(14) 0.0011(12)
C2 0.0305(14) 0.0290(13) 0.0395(15) 0.0026(11) 0.0090(11) -0.0015(11)
C3 0.0338(14) 0.0272(13) 0.0331(14) 0.0055(11) 0.0080(11) -0.0018(11)
C4 0.0475(18) 0.0327(15) 0.0351(15) 0.0064(13) 0.0055(13) 0.0005(12)
C5 0.0439(17) 0.0384(16) 0.0438(16) 0.0171(14) 0.0048(13) -0.0002(13)
C6 0.0353(16) 0.0278(14) 0.066(2) 0.0092(14) 0.0064(14) 0.0005(12)
C7 0.0422(16) 0.0357(14) 0.0324(14) -0.0051(12) 0.0092(12) -0.0048(12)
C8 0.0374(15) 0.0266(12) 0.0314(13) 0.0021(11) 0.0082(11) 0.0009(11)
N1 0.0480(14) 0.0340(13) 0.0293(11) 0.0010(10) 0.0099(10) -0.0012(11)
N2 0.0477(15) 0.0273(11) 0.0301(12) 0.0051(9) 0.0099(10) 0.0061(10)
O1 0.0755(18) 0.0434(13) 0.0338(12) -0.0039(11) 0.0124(11) 0.0103(12)
O2 0.0689(15) 0.0326(11) 0.0306(10) 0.0026(9) 0.0099(10) 0.0121(10)
Cl1 0.0906(8) 0.0521(6) 0.0572(6) 0.0260(4) 0.0015(5) 0.0004(5)
Cl2 0.0651(7) 0.0395(5) 0.1058(9) 0.0176(5) 0.0073(6) 0.0080(4)

loop_
_atom_type_symbol
_atom_type_description
_atom_type_scat_dispersion_real
_atom_type_scat_dispersion_imag
_atom_type_scat_source
C C 0.0033 0.0016 'International Tables Vol C Tables 4.2.6.8 and 6.1.1.4'
H H 0.0000 0.0000 'International Tables Vol C Tables 4.2.6.8 and 6.1.1.4'
N N 0.0061 0.0033 'International Tables Vol C Tables 4.2.6.8 and 6.1.1.4'
O O 0.0106 0.0060 'International Tables Vol C Tables 4.2.6.8 and 6.1.1.4'
Cl Cl 0.1484 0.1585 'International Tables Vol C Tables 4.2.6.8 and 6.1.1.4'

loop_
_geom_angle_atom_site_label_1
_geom_angle_atom_site_label_2
_geom_angle_atom_site_label_3
_geom_angle
_geom_angle_site_symmetry_1
_geom_angle_site_symmetry_3
C6 C1 C2 119.5(3) . .
C3 C2 C1 119.8(3) . .
C3 C2 C7 118.0(2) . .
C1 C2 C7 122.2(3) . .
C2 C3 C4 120.8(3) . .
C2 C3 C8 119.0(2) . .
C4 C3 C8 120.2(3) . .
C5 C4 C3 118.3(3) . .
C4 C5 C6 121.5(3) . .
C4 C5 Cl1 116.9(3) . .
C6 C5 Cl1 121.6(2) . .
C1 C6 C5 120.1(3) . .
C1 C6 Cl2 118.0(3) . .
C5 C6 Cl2 121.9(3) . .
N1 C7 O1 120.1(3) . .
N1 C7 C2 124.2(3) . .
O1 C7 C2 115.8(3) . .
O2 C8 N2 120.0(3) . .
O2 C8 C3 125.1(3) . .
N2 C8 C3 114.9(2) . .
C7 N1 N2 116.1(2) . .
C8 N2 N1 127.8(2) . .

loop_
_geom_bond_atom_site_label_1
_geom_bond_atom_site_label_2
_geom_bond_distance
_geom_bond_site_symmetry_2
C1 C6 1.386(5) .
C1 C2 1.407(4) .
C2 C3 1.390(4) .
C2 C7 1.442(4) .
C3 C4 1.410(4) .
C3 C8 1.462(4) .
C4 C5 1.383(4) .
C5 C6 1.394(5) .
C5 Cl1 1.742(3) .
C6 Cl2 1.721(3) .
C7 N1 1.285(4) .
C7 O1 1.341(4) .
C8 O2 1.242(4) .
C8 N2 1.347(4) .
N1 N2 1.382(3) .
